data_4321460
loop_
_publ_author_name
'Albert Escuer'
'Joan Cano'
'Mohamed A. S. Goher'
'Yves Journaux'
'Francesc Lloret'
'Franz A. Mautner'
'Ramon Vicente'

_publ_section_title
;
 Synthesis, Structural Characterization, and Monte Carlo Simulation of the
 Magnetic Properties of Two New Alternating MnII Azide 2-D Honeycombs.
 Study of the Ferromagnetic Ordered Phase below 20 K
;
_journal_name_full 'Inorganic Chemistry'
_journal_page_first 4688
_journal_page_last 4695
_journal_paper_doi 10.1021/ic000335h
_journal_volume 39
_journal_year 2000
_chemical_formula_sum 'C12 H14 Mn N8'
_chemical_formula_weight 325.25
_chemical_name_common '[Mn(4-Methylpyridine)2(N3)2]n'
_chemical_name_systematic
;
 ?
;
_space_group_IT_number 2
_symmetry_cell_setting triclinic
_symmetry_space_group_name_Hall '-P 1'
_symmetry_space_group_name_H-M 'P -1'
_atom_sites_solution_hydrogens geom
_atom_sites_solution_primary direct
_atom_sites_solution_secondary difmap
_audit_creation_method SHELXL
_cell_angle_alpha 80.52(2)
_cell_angle_beta 83.65(2)
_cell_angle_gamma 62.81(2)
_cell_formula_units_Z 4
_cell_length_a 9.269(2)
_cell_length_b 9.635(3)
_cell_length_c 18.860(4)
_cell_measurement_reflns_used 44
_cell_measurement_temperature 295(2)
_cell_measurement_theta_max 11.5
_cell_measurement_theta_min 9.2
_cell_volume 1476.5(7)
_computing_molecular_graphics 'SHELXTL/PC v.5.0 (Siemens Ind. Aut.)'
_computing_publication_material 'SHELXTL/PC v.5.0 (Siemens Ind. Aut.)'
_computing_structure_refinement 'SHELXL-93 (Sheldrick, 1993)'
_computing_structure_solution 'SHELXS-86 (Sheldrick, 1990)'
_diffrn_ambient_temperature 295(2)
_diffrn_measurement_device 'modified STOE 4-circle diffractometer'
_diffrn_measurement_method 'Omega-scan, delta Omega: 1.25 deg.'
_diffrn_radiation_monochromator graphite
_diffrn_radiation_source 'fine-focus sealed tube'
_diffrn_radiation_type MoK\a
_diffrn_radiation_wavelength 0.71069
_diffrn_reflns_av_R_equivalents 0.0298
_diffrn_reflns_av_sigmaI/netI 0.0648
_diffrn_reflns_limit_h_max 11
_diffrn_reflns_limit_h_min -10
_diffrn_reflns_limit_k_max 11
_diffrn_reflns_limit_k_min -11
_diffrn_reflns_limit_l_max 22
_diffrn_reflns_limit_l_min -6
_diffrn_reflns_number 5270
_diffrn_reflns_theta_max 25.00
_diffrn_reflns_theta_min 2.76
_diffrn_standards_decay_% 27
_diffrn_standards_interval_count 100
_diffrn_standards_interval_time '80 min'
_diffrn_standards_number 2
_exptl_absorpt_coefficient_mu 0.900
_exptl_absorpt_correction_T_max 1.000
_exptl_absorpt_correction_T_min 0.518
_exptl_absorpt_correction_type DIFABS
_exptl_crystal_colour 'light green'
_exptl_crystal_density_diffrn 1.463
_exptl_crystal_density_meas 1.46(3)
_exptl_crystal_density_method 'suspension method'
_exptl_crystal_description 'irregular shaped'
_exptl_crystal_F_000 668
_exptl_crystal_size_max 0.53
_exptl_crystal_size_mid 0.35
_exptl_crystal_size_min 0.20
_refine_diff_density_max 0.338
_refine_diff_density_min -0.247
_refine_diff_density_rms 0.072
_refine_ls_extinction_method none
_refine_ls_goodness_of_fit_all 1.043
_refine_ls_goodness_of_fit_obs 1.127
_refine_ls_hydrogen_treatment noref
_refine_ls_matrix_type full
_refine_ls_number_parameters 383
_refine_ls_number_reflns 4835
_refine_ls_number_restraints 0
_refine_ls_restrained_S_all 1.043
_refine_ls_restrained_S_obs 1.127
_refine_ls_R_factor_all 0.0850
_refine_ls_R_factor_obs 0.0519
_refine_ls_shift/esd_max 0.172
_refine_ls_shift/esd_mean 0.003
_refine_ls_structure_factor_coef Fsqd
_refine_ls_weighting_details 'w=3D1/[\s^2^(Fo^2^)+(0.0631P)^2^+0.0000P] where P=3D(Fo^2^+2Fc^2^)/3'
_refine_ls_weighting_scheme calc
_refine_ls_wR_factor_all 0.1297
_refine_ls_wR_factor_obs 0.1155
_reflns_number_observed 3383
_reflns_number_total 4835
_reflns_observed_criterion >2sigma(I)
_cod_data_source_file ic000335h_1.cif
_cod_data_source_block mam11b
_cod_depositor_comments
;
The following automatic conversions were performed:

'_refine_ls_weighting_scheme' value 'calc
w=3D1/[\s^2^(Fo^2^)+(0.0631P)^2^+0.0000P] where P=3D(Fo^2^+2Fc^2^)/3'
was changed to 'calc'. New tag '_refine_ls_weighting_details' was
created. The value of the new tag was set to
'w=3D1/[\s^2^(Fo^2^)+(0.0631P)^2^+0.0000P] where
P=3D(Fo^2^+2Fc^2^)/3'.

Automatic conversion script
Id: cif_fix_values 3143 2015-03-26 13:38:13Z robertas 
;
_cod_original_cell_volume 1476.5(6)
_cod_database_code 4321460

loop_
_symmetry_equiv_pos_as_xyz
'x, y, z'
'-x, -y, -z'

loop_
_atom_site_aniso_label
_atom_site_aniso_U_11
_atom_site_aniso_U_22
_atom_site_aniso_U_33
_atom_site_aniso_U_23
_atom_site_aniso_U_13
_atom_site_aniso_U_12
Mn1 0.0417(4) 0.0396(4) 0.0365(3) -0.0036(3) -0.0035(3) -0.0200(3)
Mn2 0.0375(4) 0.0365(3) 0.0365(3) -0.0062(3) 0.0009(3) -0.0151(3)
N11 0.055(2) 0.058(2) 0.043(2) 0.004(2) -0.010(2) -0.033(2)
N12 0.038(2) 0.030(2) 0.045(2) -0.0028(14) 0.000(2) -0.0154(15)
N13 0.062(2) 0.049(2) 0.055(2) -0.006(2) -0.016(2) -0.023(2)
N21 0.073(3) 0.047(2) 0.049(2) 0.001(2) 0.010(2) -0.027(2)
N22 0.039(2) 0.051(2) 0.0296(15) 0.0008(14) -0.0013(13) -0.020(2)
N23 0.074(3) 0.047(2) 0.046(2) 0.001(2) 0.004(2) -0.023(2)
N31 0.138(4) 0.073(3) 0.062(3) -0.022(2) -0.006(3) -0.062(3)
N32 0.049(2) 0.038(2) 0.042(2) -0.0039(15) -0.0028(14) -0.0215(15)
N33 0.128(4) 0.071(3) 0.057(2) -0.024(2) 0.001(2) -0.060(3)
N41 0.061(2) 0.066(2) 0.052(2) -0.024(2) 0.014(2) -0.038(2)
N42 0.036(2) 0.036(2) 0.048(2) 0.001(2) -0.006(2) -0.0212(15)
N43 0.056(2) 0.044(2) 0.044(2) -0.005(2) 0.008(2) -0.021(2)
N1 0.046(2) 0.042(2) 0.054(2) -0.008(2) 0.001(2) -0.023(2)
C1 0.050(3) 0.045(2) 0.081(3) -0.012(2) 0.004(2) -0.021(2)
C2 0.047(3) 0.062(3) 0.079(3) -0.016(3) 0.008(2) -0.033(2)
C3 0.038(3) 0.056(3) 0.054(3) -0.018(2) -0.001(2) -0.012(2)
C4 0.050(3) 0.044(2) 0.072(3) -0.007(2) -0.006(2) -0.013(2)
C5 0.054(3) 0.047(3) 0.070(3) -0.004(2) -0.002(2) -0.025(2)
C6 0.048(3) 0.083(4) 0.091(4) -0.030(3) -0.001(3) -0.018(3)
N2 0.040(2) 0.057(2) 0.043(2) -0.007(2) -0.008(2) -0.020(2)
C7 0.045(3) 0.055(3) 0.048(2) -0.001(2) -0.001(2) -0.017(2)
C8 0.045(3) 0.060(3) 0.058(3) -0.003(2) 0.004(2) -0.024(2)
C9 0.041(3) 0.045(2) 0.068(3) -0.005(2) -0.011(2) -0.024(2)
C10 0.050(3) 0.082(3) 0.050(3) 0.011(2) -0.018(2) -0.023(3)
C11 0.047(3) 0.086(3) 0.045(2) -0.003(2) -0.006(2) -0.026(3)
C12 0.046(3) 0.058(3) 0.102(4) -0.001(3) -0.016(3) -0.023(2)
N3 0.038(2) 0.039(2) 0.058(2) -0.008(2) -0.003(2) -0.016(2)
C13 0.047(3) 0.041(2) 0.065(3) -0.002(2) -0.002(2) -0.019(2)
C14 0.040(3) 0.063(3) 0.069(3) -0.004(2) 0.000(2) -0.031(2)
C15 0.038(3) 0.059(3) 0.062(3) -0.012(2) -0.009(2) -0.016(2)
C16 0.048(3) 0.038(2) 0.084(3) -0.009(2) -0.010(2) -0.016(2)
C17 0.046(3) 0.041(2) 0.074(3) -0.002(2) 0.004(2) -0.022(2)
C18 0.039(3) 0.075(3) 0.102(4) -0.019(3) -0.006(3) -0.018(3)
N4 0.035(2) 0.048(2) 0.043(2) -0.006(2) 0.001(2) -0.015(2)
C19 0.047(3) 0.063(3) 0.040(2) 0.001(2) 0.000(2) -0.018(2)
C20 0.045(3) 0.065(3) 0.051(3) -0.008(2) 0.012(2) -0.023(2)
C21 0.043(3) 0.038(2) 0.060(3) -0.011(2) 0.002(2) -0.019(2)
C22 0.044(3) 0.074(3) 0.047(2) 0.006(2) -0.007(2) -0.021(2)
C23 0.042(3) 0.075(3) 0.044(2) 0.004(2) 0.005(2) -0.019(2)
C24 0.036(3) 0.055(3) 0.081(3) -0.010(2) 0.000(2) -0.018(2)

loop_
_atom_site_label
_atom_site_type_symbol
_atom_site_fract_x
_atom_site_fract_y
_atom_site_fract_z
_atom_site_U_iso_or_equiv
_atom_site_thermal_displace_type
_atom_site_occupancy
_atom_site_calc_flag
_atom_site_refinement_flags
_atom_site_disorder_group
Mn1 Mn 0.55965(7) -0.00267(7) 0.63550(3) 0.0385(2) Uani 1 d . .
Mn2 Mn 0.57317(7) -0.56368(6) 0.86348(3) 0.0374(2) Uani 1 d . .
N11 N 0.5799(4) 0.1490(4) 0.5351(2) 0.0498(9) Uani 1 d . .
N12 N 0.5130(4) 0.1589(3) 0.4835(2) 0.0381(7) Uani 1 d . .
N13 N 0.4463(4) 0.1729(4) 0.4319(2) 0.0549(9) Uani 1 d . .
N21 N 0.5272(5) -0.1487(4) 0.7325(2) 0.0583(10) Uani 1 d . .
N22 N 0.5652(4) -0.2822(4) 0.7493(2) 0.0406(7) Uani 1 d . .
N23 N 0.6020(5) -0.4146(4) 0.7665(2) 0.0587(10) Uani 1 d . .
N31 N 0.5690(6) 0.1574(5) 0.7013(2) 0.0832(14) Uani 1 d . .
N32 N 0.5631(4) 0.2191(4) 0.7492(2) 0.0422(7) Uani 1 d . .
N33 N 0.5559(6) 0.2797(5) 0.7974(2) 0.0776(13) Uani 1 d . .
N41 N 0.5884(4) -0.3957(4) 0.9298(2) 0.0552(9) Uani 1 d . .
N42 N 0.5224(4) -0.3453(3) 0.9830(2) 0.0383(7) Uani 1 d . .
N43 N 0.4571(4) -0.2908(4) 1.0359(2) 0.0494(9) Uani 1 d . .
N1 N 0.2836(4) 0.1319(4) 0.6264(2) 0.0462(8) Uani 1 d . .
C1 C 0.1860(5) 0.0627(5) 0.6440(3) 0.0589(12) Uani 1 d . .
H1 H 0.2329(5) -0.0444(5) 0.6605(3) 0.071 Uiso 1 calc R .
C2 C 0.0188(5) 0.1417(5) 0.6391(3) 0.0593(12) Uani 1 d . .
H2 H -0.0439(5) 0.0881(5) 0.6522(3) 0.071 Uiso 1 calc R .
C3 C -0.0540(5) 0.3014(5) 0.6146(2) 0.0514(11) Uani 1 d . .
C4 C 0.0457(5) 0.3717(5) 0.5961(2) 0.0583(12) Uani 1 d . .
H4 H 0.0021(5) 0.4784(5) 0.5789(2) 0.070 Uiso 1 calc R .
C5 C 0.2099(5) 0.2855(5) 0.6026(2) 0.0565(11) Uani 1 d . .
H5 H 0.2743(5) 0.3372(5) 0.5896(2) 0.068 Uiso 1 calc R .
C6 C -0.2359(5) 0.3922(6) 0.6082(3) 0.076(2) Uani 1 d . .
H6A H -0.2875(6) 0.4013(33) 0.6553(3) 0.099 Uiso 1 calc R .
H6B H -0.2730(7) 0.3377(20) 0.5822(15) 0.099 Uiso 1 calc R .
H6C H -0.2626(6) 0.4953(14) 0.5828(15) 0.099 Uiso 1 calc R .
N2 N 0.8345(4) -0.1496(4) 0.6315(2) 0.0469(8) Uani 1 d . .
C7 C 0.9250(5) -0.1462(5) 0.5720(2) 0.0526(11) Uani 1 d . .
H7 H 0.8726(5) -0.0845(5) 0.5306(2) 0.063 Uiso 1 calc R .
C8 C 1.0909(5) -0.2282(5) 0.5680(2) 0.0551(11) Uani 1 d . .
H8 H 1.1474(5) -0.2187(5) 0.5250(2) 0.066 Uiso 1 calc R .
C9 C 1.1745(5) -0.3244(5) 0.6268(2) 0.0492(11) Uani 1 d . .
C10 C 1.0821(5) -0.3321(6) 0.6883(2) 0.0642(13) Uani 1 d . .
H10 H 1.1322(5) -0.3962(6) 0.7296(2) 0.077 Uiso 1 calc R .
C11 C 0.9158(5) -0.2454(6) 0.6889(2) 0.0609(12) Uani 1 d . .
H11 H 0.8567(5) -0.2535(6) 0.7312(2) 0.073 Uiso 1 calc R .
C12 C 1.3569(5) -0.4147(5) 0.6245(3) 0.0689(14) Uani 1 d . .
H12A H 1.3893(5) -0.5096(18) 0.6577(12) 0.090 Uiso 1 calc R .
H12B H 1.4026(5) -0.3513(14) 0.6375(16) 0.090 Uiso 1 calc R .
H12C H 1.3950(6) -0.4406(30) 0.5767(5) 0.090 Uiso 1 calc R .
N3 N 0.2957(4) -0.4132(4) 0.8694(2) 0.0453(8) Uani 1 d . .
C13 C 0.1958(5) -0.4786(5) 0.8913(2) 0.0523(11) Uani 1 d . .
H13 H 0.2413(5) -0.5871(5) 0.9042(2) 0.063 Uiso 1 calc R .
C14 C 0.0291(5) -0.3943(5) 0.8960(2) 0.0554(11) Uani 1 d . .
H14 H -0.0346(5) -0.4457(5) 0.9121(2) 0.066 Uiso 1 calc R .
C15 C -0.0430(5) -0.2326(5) 0.8768(2) 0.0539(11) Uani 1 d . .
C16 C 0.0602(5) -0.1660(5) 0.8546(3) 0.0572(12) Uani 1 d . .
H16 H 0.0182(5) -0.0578(5) 0.8414(3) 0.069 Uiso 1 calc R .
C17 C 0.2247(5) -0.2583(5) 0.8518(2) 0.0538(11) Uani 1 d . .
H17 H 0.2909(5) -0.2091(5) 0.8366(2) 0.065 Uiso 1 calc R .
C18 C -0.2256(5) -0.1360(6) 0.8804(3) 0.0738(15) Uani 1 d . .
H18A H -0.2699(6) -0.1737(24) 0.9233(9) 0.096 Uiso 1 calc R .
H18B H -0.2707(6) -0.1454(30) 0.8390(9) 0.096 Uiso 1 calc R .
H18C H -0.2519(5) -0.0276(8) 0.8812(17) 0.096 Uiso 1 calc R .
N4 N 0.8469(4) -0.6991(4) 0.8707(2) 0.0440(8) Uani 1 d . .
C19 C 0.9499(5) -0.7036(5) 0.8154(2) 0.0538(11) Uani 1 d . .
H19 H 0.9073(5) -0.6519(5) 0.7709(2) 0.065 Uiso 1 calc R .
C20 C 1.1168(5) -0.7809(5) 0.8200(2) 0.0552(11) Uani 1 d . .
H20 H 1.1824(5) -0.7786(5) 0.7792(2) 0.066 Uiso 1 calc R .
C21 C 1.1867(5) -0.8607(5) 0.8838(2) 0.0462(10) Uani 1 d . .
C22 C 1.0805(5) -0.8585(5) 0.9409(2) 0.0586(12) Uani 1 d . .
H22 H 1.1206(5) -0.9135(5) 0.9854(2) 0.070 Uiso 1 calc R .
C23 C 0.9156(5) -0.7759(5) 0.9331(2) 0.0583(12) Uani 1 d . .
H23 H 0.8479(5) -0.7735(5) 0.9736(2) 0.070 Uiso 1 calc R .
C24 C 1.3659(5) -0.9475(5) 0.8907(3) 0.0581(12) Uani 1 d . .
H24A H 1.4159(5) -0.9903(27) 0.8469(6) 0.076 Uiso 1 calc R .
H24B H 1.3910(5) -1.0315(20) 0.9298(10) 0.076 Uiso 1 calc R .
H24C H 1.4063(6) -0.8768(9) 0.8999(15) 0.076 Uiso 1 calc R .

loop_
_atom_type_symbol
_atom_type_description
_atom_type_scat_dispersion_real
_atom_type_scat_dispersion_imag
_atom_type_scat_source
C C 0.0033 0.0016 'International Tables Vol C Tables 4.2.6.8 and 6.1.1.4'
H H 0.0000 0.0000 'International Tables Vol C Tables 4.2.6.8 and 6.1.1.4'
N N 0.0061 0.0033 'International Tables Vol C Tables 4.2.6.8 and 6.1.1.4'
Mn Mn 0.3368 0.7283 'International Tables Vol C Tables 4.2.6.8 and 6.1.1.4'

loop_
_geom_angle_atom_site_label_1
_geom_angle_atom_site_label_2
_geom_angle_atom_site_label_3
_geom_angle
_geom_angle_site_symmetry_1
_geom_angle_site_symmetry_3
_geom_angle_publ_flag
N31 Mn1 N21 90.5(2) . . yes
N31 Mn1 N11 90.78(14) . . yes
N21 Mn1 N11 177.04(13) . . yes
N31 Mn1 N13 178.9(2) . 2_656 yes
N21 Mn1 N13 88.93(14) . 2_656 yes
N11 Mn1 N13 89.84(13) . 2_656 yes
N31 Mn1 N2 93.2(2) . . yes
N21 Mn1 N2 92.82(13) . . yes
N11 Mn1 N2 89.78(13) . . yes
N13 Mn1 N2 85.97(13) 2_656 . yes
N31 Mn1 N1 93.7(2) . . yes
N21 Mn1 N1 89.82(13) . . yes
N11 Mn1 N1 87.43(12) . . yes
N13 Mn1 N1 87.18(13) 2_656 . yes
N2 Mn1 N1 172.60(12) . . yes
N33 Mn2 N23 90.75(15) 1_545 . yes
N33 Mn2 N43 91.02(14) 1_545 2_647 yes
N23 Mn2 N43 178.20(13) . 2_647 yes
N33 Mn2 N41 178.50(14) 1_545 . yes
N23 Mn2 N41 87.94(13) . . yes
N43 Mn2 N41 90.29(13) 2_647 . yes
N33 Mn2 N4 94.44(15) 1_545 . yes
N23 Mn2 N4 90.27(13) . . yes
N43 Mn2 N4 89.92(12) 2_647 . yes
N41 Mn2 N4 86.28(13) . . yes
N33 Mn2 N3 92.50(15) 1_545 . yes
N23 Mn2 N3 92.33(13) . . yes
N43 Mn2 N3 87.26(12) 2_647 . yes
N41 Mn2 N3 86.85(12) . . yes
N4 Mn2 N3 172.56(12) . . yes
N12 N11 Mn1 119.7(3) . . yes
N13 N12 N11 178.1(4) . . yes
N12 N13 Mn1 134.3(3) . 2_656 yes
N22 N21 Mn1 135.8(3) . . yes
N23 N22 N21 179.4(4) . . yes
N22 N23 Mn2 137.0(3) . . yes
N32 N31 Mn1 162.8(4) . . yes
N33 N32 N31 179.1(5) . . yes
N32 N33 Mn2 161.6(4) . 1_565 yes
N42 N41 Mn2 133.7(3) . . yes
N41 N42 N43 177.9(4) . . yes
N42 N43 Mn2 122.6(3) . 2_647 yes
C1 N1 C5 115.6(4) . . ?
C1 N1 Mn1 122.6(3) . . ?
C5 N1 Mn1 121.8(3) . . ?
N1 C1 C2 123.7(4) . . ?
C1 C2 C3 119.3(4) . . ?
C4 C3 C2 117.1(4) . . ?
C4 C3 C6 121.9(4) . . ?
C2 C3 C6 121.1(4) . . ?
C3 C4 C5 120.1(4) . . ?
N1 C5 C4 124.3(4) . . ?
C7 N2 C11 115.6(4) . . ?
C7 N2 Mn1 122.0(3) . . ?
C11 N2 Mn1 122.4(3) . . ?
N2 C7 C8 123.9(4) . . ?
C7 C8 C9 120.6(4) . . ?
C8 C9 C10 116.1(4) . . ?
C8 C9 C12 121.9(4) . . ?
C10 C9 C12 122.0(4) . . ?
C11 C10 C9 120.4(4) . . ?
N2 C11 C10 123.4(4) . . ?
C17 N3 C13 115.8(3) . . ?
C17 N3 Mn2 123.0(3) . . ?
C13 N3 Mn2 121.3(3) . . ?
N3 C13 C14 123.7(4) . . ?
C13 C14 C15 119.8(4) . . ?
C16 C15 C14 116.3(4) . . ?
C16 C15 C18 122.3(4) . . ?
C14 C15 C18 121.4(4) . . ?
C15 C16 C17 120.2(4) . . ?
N3 C17 C16 124.2(4) . . ?
C19 N4 C23 115.2(3) . . ?
C19 N4 Mn2 123.5(3) . . ?
C23 N4 Mn2 121.3(3) . . ?
N4 C19 C20 123.9(4) . . ?
C21 C20 C19 120.8(4) . . ?
C20 C21 C22 115.5(4) . . ?
C20 C21 C24 122.4(4) . . ?
C22 C21 C24 122.1(4) . . ?
C21 C22 C23 120.8(4) . . ?
N4 C23 C22 123.8(4) . . ?

loop_
_geom_bond_atom_site_label_1
_geom_bond_atom_site_label_2
_geom_bond_distance
_geom_bond_site_symmetry_2
_geom_bond_publ_flag
Mn1 N31 2.169(4) . yes
Mn1 N21 2.199(3) . yes
Mn1 N11 2.240(3) . yes
Mn1 N13 2.257(4) 2_656 yes
Mn1 N2 2.279(3) . yes
Mn1 N1 2.291(3) . yes
Mn2 N33 2.177(4) 1_545 yes
Mn2 N23 2.204(4) . yes
Mn2 N43 2.239(3) 2_647 yes
Mn2 N41 2.263(3) . yes
Mn2 N4 2.270(3) . yes
Mn2 N3 2.304(3) . yes
N11 N12 1.178(4) . yes
N12 N13 1.167(4) . yes
N13 Mn1 2.257(4) 2_656 yes
N21 N22 1.164(4) . yes
N22 N23 1.157(4) . yes
N31 N32 1.143(4) . yes
N32 N33 1.139(4) . yes
N33 Mn2 2.177(4) 1_565 yes
N41 N42 1.170(4) . yes
N42 N43 1.177(4) . yes
N43 Mn2 2.239(3) 2_647 yes
N1 C1 1.336(5) . ?
N1 C5 1.335(5) . ?
C1 C2 1.385(6) . ?
C2 C3 1.387(6) . ?
C3 C4 1.362(6) . ?
C3 C6 1.512(6) . ?
C4 C5 1.369(6) . ?
N2 C7 1.331(5) . ?
N2 C11 1.344(5) . ?
C7 C8 1.370(6) . ?
C8 C9 1.374(6) . ?
C9 C10 1.376(6) . ?
C9 C12 1.506(6) . ?
C10 C11 1.377(6) . ?
N3 C17 1.327(5) . ?
N3 C13 1.337(5) . ?
C13 C14 1.379(6) . ?
C14 C15 1.385(6) . ?
C15 C16 1.374(6) . ?
C15 C18 1.513(6) . ?
C16 C17 1.370(6) . ?
N4 C19 1.326(5) . ?
N4 C23 1.336(5) . ?
C19 C20 1.383(6) . ?
C20 C21 1.368(6) . ?
C21 C22 1.371(6) . ?
C21 C24 1.489(5) . ?
C22 C23 1.375(6) . ?

loop_
_geom_torsion_atom_site_label_1
_geom_torsion_atom_site_label_2
_geom_torsion_atom_site_label_3
_geom_torsion_atom_site_label_4
_geom_torsion
_geom_torsion_site_symmetry_1
_geom_torsion_site_symmetry_2
_geom_torsion_site_symmetry_3
_geom_torsion_site_symmetry_4
_geom_torsion_publ_flag
N31 Mn1 N11 N12 -146.5(3) . . . . ?
N21 Mn1 N11 N12 -31.2(26) . . . . ?
N13 Mn1 N11 N12 34.4(3) 2_656 . . . ?
N2 Mn1 N11 N12 120.3(3) . . . . ?
N1 Mn1 N11 N12 -52.8(3) . . . . ?
Mn1 N11 N12 N13 150.2(121) . . . . ?
N11 N12 N13 Mn1 156.3(120) . . . 2_656 ?
N31 Mn1 N21 N22 -147.1(5) . . . . ?
N11 Mn1 N21 N22 97.6(25) . . . . ?
N13 Mn1 N21 N22 32.1(5) 2_656 . . . ?
N2 Mn1 N21 N22 -53.8(5) . . . . ?
N1 Mn1 N21 N22 119.2(5) . . . . ?
Mn1 N21 N22 N23 -164.3(475) . . . . ?
N21 N22 N23 Mn2 -16.7(480) . . . . ?
N33 Mn2 N23 N22 146.2(5) 1_545 . . . ?
N43 Mn2 N23 N22 -23.2(45) 2_647 . . . ?
N41 Mn2 N23 N22 -33.1(5) . . . . ?
N4 Mn2 N23 N22 -119.4(5) . . . . ?
N3 Mn2 N23 N22 53.6(5) . . . . ?
N21 Mn1 N31 N32 -8.1(14) . . . . ?
N11 Mn1 N31 N32 169.2(14) . . . . ?
N13 Mn1 N31 N32 -64.7(85) 2_656 . . . ?
N2 Mn1 N31 N32 -101.0(14) . . . . ?
N1 Mn1 N31 N32 81.7(14) . . . . ?
Mn1 N31 N32 N33 -21.5(303) . . . . ?
N31 N32 N33 Mn2 -164.9(285) . . . 1_565 ?
N33 Mn2 N41 N42 113.6(56) 1_545 . . . ?
N23 Mn2 N41 N42 141.8(4) . . . . ?
N43 Mn2 N41 N42 -37.9(4) 2_647 . . . ?
N4 Mn2 N41 N42 -127.8(4) . . . . ?
N3 Mn2 N41 N42 49.4(4) . . . . ?
Mn2 N41 N42 N43 -158.9(106) . . . . ?
N41 N42 N43 Mn2 -153.5(107) . . . 2_647 ?
N31 Mn1 N1 C1 -125.9(3) . . . . ?
N21 Mn1 N1 C1 -35.4(3) . . . . ?
N11 Mn1 N1 C1 143.5(3) . . . . ?
N13 Mn1 N1 C1 53.5(3) 2_656 . . . ?
N2 Mn1 N1 C1 75.5(10) . . . . ?
N31 Mn1 N1 C5 54.4(3) . . . . ?
N21 Mn1 N1 C5 144.8(3) . . . . ?
N11 Mn1 N1 C5 -36.3(3) . . . . ?
N13 Mn1 N1 C5 -126.2(3) 2_656 . . . ?
N2 Mn1 N1 C5 -104.2(9) . . . . ?
C5 N1 C1 C2 -0.4(6) . . . . ?
Mn1 N1 C1 C2 179.8(3) . . . . ?
N1 C1 C2 C3 0.1(7) . . . . ?
C1 C2 C3 C4 0.4(6) . . . . ?
C1 C2 C3 C6 179.8(4) . . . . ?
C2 C3 C4 C5 -0.6(6) . . . . ?
C6 C3 C4 C5 -179.9(4) . . . . ?
C1 N1 C5 C4 0.3(6) . . . . ?
Mn1 N1 C5 C4 -180.0(3) . . . . ?
C3 C4 C5 N1 0.2(7) . . . . ?
N31 Mn1 N2 C7 -108.3(3) . . . . ?
N21 Mn1 N2 C7 161.0(3) . . . . ?
N11 Mn1 N2 C7 -17.6(3) . . . . ?
N13 Mn1 N2 C7 72.3(3) 2_656 . . . ?
N1 Mn1 N2 C7 50.3(11) . . . . ?
N31 Mn1 N2 C11 71.8(4) . . . . ?
N21 Mn1 N2 C11 -18.8(3) . . . . ?
N11 Mn1 N2 C11 162.6(3) . . . . ?
N13 Mn1 N2 C11 -107.6(3) 2_656 . . . ?
N1 Mn1 N2 C11 -129.6(9) . . . . ?
C11 N2 C7 C8 -2.6(6) . . . . ?
Mn1 N2 C7 C8 177.6(3) . . . . ?
N2 C7 C8 C9 1.7(7) . . . . ?
C7 C8 C9 C10 0.0(6) . . . . ?
C7 C8 C9 C12 -179.3(4) . . . . ?
C8 C9 C10 C11 -0.7(7) . . . . ?
C12 C9 C10 C11 178.6(4) . . . . ?
C7 N2 C11 C10 1.9(7) . . . . ?
Mn1 N2 C11 C10 -178.3(4) . . . . ?
C9 C10 C11 N2 -0.3(8) . . . . ?
N33 Mn2 N3 C17 -126.8(3) 1_545 . . . ?
N23 Mn2 N3 C17 -35.9(3) . . . . ?
N43 Mn2 N3 C17 142.3(3) 2_647 . . . ?
N41 Mn2 N3 C17 51.9(3) . . . . ?
N4 Mn2 N3 C17 74.5(10) . . . . ?
N33 Mn2 N3 C13 53.5(3) 1_545 . . . ?
N23 Mn2 N3 C13 144.3(3) . . . . ?
N43 Mn2 N3 C13 -37.4(3) 2_647 . . . ?
N41 Mn2 N3 C13 -127.9(3) . . . . ?
N4 Mn2 N3 C13 -105.3(9) . . . . ?
C17 N3 C13 C14 0.1(6) . . . . ?
Mn2 N3 C13 C14 179.9(3) . . . . ?
N3 C13 C14 C15 0.6(7) . . . . ?
C13 C14 C15 C16 -0.8(6) . . . . ?
C13 C14 C15 C18 179.3(4) . . . . ?
C14 C15 C16 C17 0.5(7) . . . . ?
C18 C15 C16 C17 -179.7(4) . . . . ?
C13 N3 C17 C16 -0.4(6) . . . . ?
Mn2 N3 C17 C16 179.8(3) . . . . ?
C15 C16 C17 N3 0.2(7) . . . . ?
N33 Mn2 N4 C19 69.5(3) 1_545 . . . ?
N23 Mn2 N4 C19 -21.2(3) . . . . ?
N43 Mn2 N4 C19 160.6(3) 2_647 . . . ?
N41 Mn2 N4 C19 -109.1(3) . . . . ?
N3 Mn2 N4 C19 -131.7(9) . . . . ?
N33 Mn2 N4 C23 -113.0(3) 1_545 . . . ?
N23 Mn2 N4 C23 156.3(3) . . . . ?
N43 Mn2 N4 C23 -21.9(3) 2_647 . . . ?
N41 Mn2 N4 C23 68.4(3) . . . . ?
N3 Mn2 N4 C23 45.8(11) . . . . ?
C23 N4 C19 C20 -0.2(6) . . . . ?
Mn2 N4 C19 C20 177.5(3) . . . . ?
N4 C19 C20 C21 0.8(7) . . . . ?
C19 C20 C21 C22 0.4(6) . . . . ?
C19 C20 C21 C24 179.0(4) . . . . ?
C20 C21 C22 C23 -2.1(7) . . . . ?
C24 C21 C22 C23 179.3(4) . . . . ?
C19 N4 C23 C22 -1.6(7) . . . . ?
Mn2 N4 C23 C22 -179.3(4) . . . . ?
C21 C22 C23 N4 2.9(7) . . . . ?
